data_2221918
loop_
_publ_author_name
'Zhao, Qi-Hua'
'Chen, Hong-Yan'
'Li, Li-Nan'
'Xie, Ming-Jin'

_publ_section_title
;
 Tris[2-(2-pyridyliminomethyl)phenolato(0.67{-})]europium(III) nitrate
;
_journal_coeditor_code BQ2130
_journal_issue 6
_journal_name_full 'Acta Crystallographica Section E'
_journal_page_first m697
_journal_paper_doi 10.1107/S1600536809017206
_journal_volume 65
_journal_year 2009
_chemical_formula_iupac '[Eu (C12 H9.33 N2 O)3] N O3'
_chemical_formula_moiety 'C36 H28 Eu N6 O3 +, N O3 -'
_chemical_formula_sum 'C36 H28 Eu N7 O6'
_chemical_formula_weight 806.61
_chemical_name_systematic
;
Tris[2-(2-pyridyliminomethyl)phenolato(0.67-)]europium(III) nitrate
;
_space_group_IT_number 148
_symmetry_cell_setting hexagonal
_symmetry_space_group_name_Hall '-R 3'
_symmetry_space_group_name_H-M 'R -3 :H'
_atom_sites_solution_hydrogens geom
_atom_sites_solution_primary direct
_atom_sites_solution_secondary difmap
_audit_creation_method SHELXL-97
_cell_angle_alpha 90.00
_cell_angle_beta 90.00
_cell_angle_gamma 120.00
_cell_formula_units_Z 6
_cell_length_a 14.0398(12)
_cell_length_b 14.0398(12)
_cell_length_c 28.509(5)
_cell_measurement_temperature 293(2)
_cell_measurement_theta_max 28.38
_cell_measurement_theta_min 1.87
_cell_volume 4866.7(10)
_computing_cell_refinement 'SAINT (Bruker, 2004)'
_computing_data_collection 'APEX2 (Bruker, 2004)'
_computing_data_reduction 'SAINT (Bruker, 2004)'
_computing_molecular_graphics 'SHELXTL (Sheldrick, 2008)'
_computing_publication_material 'SHELXTL (Sheldrick, 2008)'
_computing_structure_refinement 'SHELXL97 (Sheldrick, 2008)'
_computing_structure_solution 'SHELXS97 (Sheldrick, 2008)'
_diffrn_ambient_temperature 293(2)
_diffrn_measured_fraction_theta_full 0.980
_diffrn_measured_fraction_theta_max 0.950
_diffrn_measurement_device_type 'Bruker APEXII 1K CCD area-detector'
_diffrn_measurement_method '\f and \w'
_diffrn_radiation_monochromator graphite
_diffrn_radiation_source 'fine-focus sealed tube'
_diffrn_radiation_type MoK\a
_diffrn_radiation_wavelength 0.71073
_diffrn_reflns_av_R_equivalents 0.0918
_diffrn_reflns_av_sigmaI/netI 0.0999
_diffrn_reflns_limit_h_max 18
_diffrn_reflns_limit_h_min -13
_diffrn_reflns_limit_k_max 18
_diffrn_reflns_limit_k_min -18
_diffrn_reflns_limit_l_max 35
_diffrn_reflns_limit_l_min -37
_diffrn_reflns_number 10540
_diffrn_reflns_theta_full 27.5
_diffrn_reflns_theta_max 28.42
_diffrn_reflns_theta_min 1.82
_exptl_absorpt_coefficient_mu 1.993
_exptl_absorpt_correction_T_max 0.819
_exptl_absorpt_correction_T_min 0.706
_exptl_absorpt_correction_type multi-scan
_exptl_absorpt_process_details '(SADABS; Sheldrick, 1996)'
_exptl_crystal_colour yellow
_exptl_crystal_density_diffrn 1.651
_exptl_crystal_density_method 'not measured'
_exptl_crystal_description block
_exptl_crystal_F_000 2424
_exptl_crystal_size_max 0.21
_exptl_crystal_size_mid 0.15
_exptl_crystal_size_min 0.10
_refine_diff_density_max 1.111
_refine_diff_density_min -0.901
_refine_ls_extinction_method none
_refine_ls_goodness_of_fit_ref 1.000
_refine_ls_hydrogen_treatment mixed
_refine_ls_matrix_type full
_refine_ls_number_parameters 155
_refine_ls_number_reflns 2599
_refine_ls_number_restraints 0
_refine_ls_restrained_S_all 1.000
_refine_ls_R_factor_all 0.1021
_refine_ls_R_factor_gt 0.0542
_refine_ls_shift/su_max 0.000
_refine_ls_shift/su_mean 0.000
_refine_ls_structure_factor_coef Fsqd
_refine_ls_weighting_details 'calc w=1/[\s^2^(Fo^2^)+(0.059P)^2^] where P=(Fo^2^+2Fc^2^)/3'
_refine_ls_weighting_scheme calc
_refine_ls_wR_factor_gt 0.1091
_refine_ls_wR_factor_ref 0.1276
_reflns_number_gt 1711
_reflns_number_total 2599
_reflns_threshold_expression I>2\s(I)
_cod_data_source_file bq2130.cif
_cod_data_source_block I
_cod_original_cell_volume 4866.7(11)
_cod_original_sg_symbol_H-M 'R -3'
_cod_database_code 2221918
_cod_database_fobs_code 2221918

loop_
_symmetry_equiv_pos_as_xyz
'x, y, z'
'-y, x-y, z'
'-x+y, -x, z'
'x+2/3, y+1/3, z+1/3'
'-y+2/3, x-y+1/3, z+1/3'
'-x+y+2/3, -x+1/3, z+1/3'
'x+1/3, y+2/3, z+2/3'
'-y+1/3, x-y+2/3, z+2/3'
'-x+y+1/3, -x+2/3, z+2/3'
'-x, -y, -z'
'y, -x+y, -z'
'x-y, x, -z'
'-x+2/3, -y+1/3, -z+1/3'
'y+2/3, -x+y+1/3, -z+1/3'
'x-y+2/3, x+1/3, -z+1/3'
'-x+1/3, -y+2/3, -z+2/3'
'y+1/3, -x+y+2/3, -z+2/3'
'x-y+1/3, x+2/3, -z+2/3'

loop_
_atom_site_type_symbol
_atom_site_label
_atom_site_fract_x
_atom_site_fract_y
_atom_site_fract_z
_atom_site_U_iso_or_equiv
_atom_site_adp_type
_atom_site_calc_flag
_atom_site_refinement_flags
_atom_site_occupancy
_atom_site_disorder_assembly
_atom_site_disorder_group
Eu Eu1 1.0000 0.0000 0.16281(2) 0.0373(2) Uani d S 1 . .
O O1 1.0522(4) 0.1495(3) 0.21296(15) 0.0466(11) Uani d . 1 . .
H H1B 1.108(11) 0.139(10) 0.206(4) 0.05(3) Uiso d P 0.33 . .
O O2 0.977(3) 0.068(2) 0.3090(13) 0.558(19) Uani d . 1 . .
N N1 1.1365(4) 0.0071(4) 0.09543(18) 0.0450(12) Uani d . 1 . .
N N2 1.1941(4) 0.1521(4) 0.14418(17) 0.0404(12) Uani d . 1 . .
N N3 1.0000 0.0000 0.3159(6) 0.142(7) Uani d S 1 . .
C C1 1.1473(6) -0.0492(6) 0.0603(2) 0.062(2) Uani d . 1 . .
H H1A 1.0877 -0.1170 0.0520 0.075 Uiso calc R 1 . .
C C2 1.2458(7) -0.0091(7) 0.0357(3) 0.068(2) Uani d . 1 . .
H H2A 1.2515 -0.0495 0.0111 0.081 Uiso calc R 1 . .
C C3 1.3364(6) 0.0926(6) 0.0483(2) 0.0623(19) Uani d . 1 . .
H H3A 1.4029 0.1202 0.0324 0.075 Uiso calc R 1 . .
C C4 1.3251(5) 0.1502(5) 0.0842(2) 0.0505(16) Uani d . 1 . .
H H4A 1.3841 0.2173 0.0936 0.061 Uiso calc R 1 . .
C C5 1.2233(5) 0.1064(5) 0.1066(2) 0.0453(15) Uani d . 1 . .
C C6 1.2517(5) 0.2543(5) 0.1551(2) 0.0460(16) Uani d . 1 . .
H H6A 1.3151 0.2975 0.1377 0.055 Uiso calc R 1 . .
C C7 1.2259(5) 0.3067(5) 0.1920(2) 0.0404(14) Uani d . 1 . .
C C8 1.1301(5) 0.2504(5) 0.2202(2) 0.0398(14) Uani d . 1 . .
C C9 1.1213(5) 0.3104(6) 0.2584(2) 0.0536(17) Uani d . 1 . .
H H9A 1.0619 0.2753 0.2787 0.064 Uiso calc R 1 . .
C C10 1.1979(6) 0.4187(6) 0.2661(3) 0.070(2) Uani d . 1 . .
H H10A 1.1888 0.4552 0.2914 0.084 Uiso calc R 1 . .
C C11 1.2886(6) 0.4749(6) 0.2370(3) 0.070(2) Uani d . 1 . .
H H11A 1.3391 0.5488 0.2420 0.084 Uiso calc R 1 . .
C C12 1.3017(5) 0.4186(5) 0.2009(3) 0.0581(18) Uani d . 1 . .
H H12A 1.3626 0.4553 0.1814 0.070 Uiso calc R 1 . .

loop_
_atom_site_aniso_label
_atom_site_aniso_U_11
_atom_site_aniso_U_22
_atom_site_aniso_U_33
_atom_site_aniso_U_12
_atom_site_aniso_U_13
_atom_site_aniso_U_23
Eu1 0.0340(2) 0.0340(2) 0.0438(3) 0.01701(11) 0.000 0.000
O1 0.041(2) 0.040(2) 0.055(3) 0.018(2) 0.008(2) -0.001(2)
O2 0.46(3) 0.34(3) 1.02(6) 0.30(2) -0.05(5) 0.03(4)
N1 0.040(3) 0.047(3) 0.045(3) 0.019(3) 0.005(2) -0.006(2)
N2 0.033(3) 0.036(3) 0.050(3) 0.016(2) 0.002(2) -0.006(2)
N3 0.180(12) 0.180(12) 0.065(9) 0.090(6) 0.000 0.000
C1 0.066(5) 0.054(4) 0.060(5) 0.024(4) 0.004(4) -0.018(4)
C2 0.086(6) 0.087(6) 0.048(4) 0.055(5) 0.000(4) -0.014(4)
C3 0.061(5) 0.069(5) 0.063(5) 0.036(4) 0.008(4) -0.001(4)
C4 0.047(4) 0.053(4) 0.056(4) 0.029(3) 0.000(3) 0.001(3)
C5 0.041(4) 0.049(4) 0.052(4) 0.027(3) 0.001(3) 0.000(3)
C6 0.034(3) 0.035(3) 0.062(4) 0.012(3) 0.001(3) 0.000(3)
C7 0.040(3) 0.033(3) 0.047(4) 0.018(3) -0.002(3) -0.003(3)
C8 0.038(3) 0.039(3) 0.046(4) 0.022(3) -0.003(3) 0.000(3)
C9 0.049(4) 0.060(4) 0.053(4) 0.028(4) -0.001(3) -0.018(3)
C10 0.060(5) 0.061(5) 0.086(6) 0.029(4) -0.009(4) -0.035(4)
C11 0.057(5) 0.042(4) 0.098(6) 0.016(4) -0.004(4) -0.021(4)
C12 0.043(4) 0.042(4) 0.078(5) 0.013(3) -0.004(4) -0.011(4)

loop_
_atom_type_symbol
_atom_type_description
_atom_type_scat_dispersion_real
_atom_type_scat_dispersion_imag
_atom_type_scat_source
C C 0.0033 0.0016 'International Tables Vol C Tables 4.2.6.8 and 6.1.1.4'
H H 0.0000 0.0000 'International Tables Vol C Tables 4.2.6.8 and 6.1.1.4'
N N 0.0061 0.0033 'International Tables Vol C Tables 4.2.6.8 and 6.1.1.4'
O O 0.0106 0.0060 'International Tables Vol C Tables 4.2.6.8 and 6.1.1.4'
Eu Eu -0.1578 3.6682 'International Tables Vol C Tables 4.2.6.8 and 6.1.1.4'

loop_
_geom_angle_atom_site_label_1
_geom_angle_atom_site_label_2
_geom_angle_atom_site_label_3
_geom_angle_site_symmetry_1
_geom_angle_site_symmetry_3
_geom_angle
_geom_angle_publ_flag
O1 Eu1 O1 . 2_645 86.41(15) y
O1 Eu1 O1 . 3_765 86.41(15) y
O1 Eu1 O1 2_645 3_765 86.41(15) ?
O1 Eu1 N2 . 2_645 80.87(15) y
O1 Eu1 N2 2_645 2_645 69.51(15) ?
O1 Eu1 N2 3_765 2_645 153.28(16) ?
O1 Eu1 N2 . 3_765 153.28(16) y
O1 Eu1 N2 2_645 3_765 80.87(15) ?
O1 Eu1 N2 3_765 3_765 69.51(15) ?
N2 Eu1 N2 2_645 3_765 115.74(7) ?
O1 Eu1 N2 . . 69.51(15) y
O1 Eu1 N2 2_645 . 153.28(16) y
O1 Eu1 N2 3_765 . 80.87(15) y
N2 Eu1 N2 2_645 . 115.74(8) y
N2 Eu1 N2 3_765 . 115.74(7) y
O1 Eu1 N1 . 3_765 151.37(16) y
O1 Eu1 N1 2_645 3_765 86.02(16) ?
O1 Eu1 N1 3_765 3_765 120.57(15) ?
N2 Eu1 N1 2_645 3_765 70.61(15) ?
N2 Eu1 N1 3_765 3_765 51.09(15) ?
N2 Eu1 N1 . 3_765 120.68(15) y
O1 Eu1 N1 . 2_645 86.02(16) y
O1 Eu1 N1 2_645 2_645 120.57(15) ?
O1 Eu1 N1 3_765 2_645 151.37(16) ?
N2 Eu1 N1 2_645 2_645 51.09(15) ?
N2 Eu1 N1 3_765 2_645 120.68(15) ?
N2 Eu1 N1 . 2_645 70.61(15) y
N1 Eu1 N1 3_765 2_645 74.31(17) ?
O1 Eu1 N1 . . 120.57(15) y
O1 Eu1 N1 2_645 . 151.37(16) ?
O1 Eu1 N1 3_765 . 86.02(16) ?
N2 Eu1 N1 2_645 . 120.68(15) ?
N2 Eu1 N1 3_765 . 70.61(15) ?
N2 Eu1 N1 . . 51.09(15) y
N1 Eu1 N1 3_765 . 74.31(17) y
N1 Eu1 N1 2_645 . 74.31(17) y
O1 Eu1 C5 . 3_765 168.10(15) y
O1 Eu1 C5 2_645 3_765 81.98(16) ?
O1 Eu1 C5 3_765 3_765 95.44(15) ?
N2 Eu1 C5 2_645 3_765 92.55(15) ?
N2 Eu1 C5 3_765 3_765 25.94(15) ?
N2 Eu1 C5 . 3_765 122.40(15) ?
N1 Eu1 C5 3_765 3_765 25.18(15) ?
N1 Eu1 C5 2_645 3_765 97.61(16) ?
N1 Eu1 C5 . 3_765 71.32(15) ?
O1 Eu1 C5 . 2_645 81.98(16) ?
O1 Eu1 C5 2_645 2_645 95.44(16) ?
O1 Eu1 C5 3_765 2_645 168.10(15) ?
N2 Eu1 C5 2_645 2_645 25.94(15) ?
N2 Eu1 C5 3_765 2_645 122.40(15) ?
N2 Eu1 C5 . 2_645 92.55(15) ?
N1 Eu1 C5 3_765 2_645 71.32(15) ?
N1 Eu1 C5 2_645 2_645 25.18(15) ?
N1 Eu1 C5 . 2_645 97.61(16) ?
C5 Eu1 C5 3_765 2_645 96.46(15) ?
O1 Eu1 C5 . . 95.44(16) ?
O1 Eu1 C5 2_645 . 168.10(15) ?
O1 Eu1 C5 3_765 . 81.98(16) ?
N2 Eu1 C5 2_645 . 122.40(15) ?
N2 Eu1 C5 3_765 . 92.55(15) ?
N2 Eu1 C5 . . 25.94(15) ?
N1 Eu1 C5 3_765 . 97.61(16) ?
N1 Eu1 C5 2_645 . 71.32(15) ?
N1 Eu1 C5 . . 25.18(15) ?
C5 Eu1 C5 3_765 . 96.46(15) ?
C5 Eu1 C5 2_645 . 96.46(15) ?
O1 Eu1 H1B 2_645 . 101(4) ?
O1 Eu1 H1B 3_765 . 71(3) ?
N2 Eu1 H1B 2_645 . 102(4) ?
N2 Eu1 H1B 3_765 . 140(3) ?
N2 Eu1 H1B . . 52(4) ?
N1 Eu1 H1B 3_765 . 167(3) ?
N1 Eu1 H1B 2_645 . 92(3) ?
N1 Eu1 H1B . . 102(4) ?
C5 Eu1 H1B 3_765 . 166(4) ?
C5 Eu1 H1B 2_645 . 97(3) ?
C5 Eu1 H1B . . 77(4) ?
C8 O1 Eu1 . . 142.2(4) ?
C8 O1 H1B . . 83(8) ?
Eu1 O1 H1B . . 68(8) ?
C1 N1 C5 . . 118.6(6) ?
C1 N1 Eu1 . . 144.0(4) ?
C5 N1 Eu1 . . 97.4(4) ?
C6 N2 C5 . . 121.9(5) ?
C6 N2 Eu1 . . 134.4(4) ?
C5 N2 Eu1 . . 102.1(3) ?
O2 N3 O2 2_645 . 117.2(12) ?
O2 N3 O2 2_645 3_765 117.2(12) ?
O2 N3 O2 . 3_765 117.2(12) ?
N1 C1 C2 . . 121.5(7) ?
N1 C1 H1A . . 119.2 ?
C2 C1 H1A . . 119.2 ?
C1 C2 C3 . . 119.6(6) ?
C1 C2 H2A . . 120.2 ?
C3 C2 H2A . . 120.2 ?
C4 C3 C2 . . 118.8(7) ?
C4 C3 H3A . . 120.6 ?
C2 C3 H3A . . 120.6 ?
C3 C4 C5 . . 118.7(6) ?
C3 C4 H4A . . 120.7 ?
C5 C4 H4A . . 120.7 ?
N1 C5 C4 . . 122.8(6) ?
N1 C5 N2 . . 109.3(5) ?
C4 C5 N2 . . 127.9(6) ?
N1 C5 Eu1 . . 57.4(3) ?
C4 C5 Eu1 . . 175.7(5) ?
N2 C5 Eu1 . . 51.9(3) ?
N2 C6 C7 . . 125.0(6) ?
N2 C6 H6A . . 117.5 ?
C7 C6 H6A . . 117.5 ?
C12 C7 C8 . . 119.7(6) ?
C12 C7 C6 . . 117.4(6) ?
C8 C7 C6 . . 122.9(5) ?
O1 C8 C9 . . 119.5(6) ?
O1 C8 C7 . . 124.2(5) ?
C9 C8 C7 . . 116.3(5) ?
O1 C8 H1B . . 36(5) ?
C9 C8 H1B . . 143(5) ?
C7 C8 H1B . . 94(5) ?
C10 C9 C8 . . 121.9(7) ?
C10 C9 H9A . . 119.0 ?
C8 C9 H9A . . 119.0 ?
C9 C10 C11 . . 121.4(7) ?
C9 C10 H10A . . 119.3 ?
C11 C10 H10A . . 119.3 ?
C12 C11 C10 . . 118.2(6) ?
C12 C11 H11A . . 120.9 ?
C10 C11 H11A . . 120.9 ?
C11 C12 C7 . . 122.3(7) ?
C11 C12 H12A . . 118.8 ?
C7 C12 H12A . . 118.8 ?

loop_
_geom_bond_atom_site_label_1
_geom_bond_atom_site_label_2
_geom_bond_site_symmetry_2
_geom_bond_distance
_geom_bond_publ_flag
Eu1 O1 . 2.334(4) y
Eu1 O1 2_645 2.334(4) y
Eu1 O1 3_765 2.334(4) y
Eu1 N2 2_645 2.539(5) y
Eu1 N2 3_765 2.539(5) y
Eu1 N2 . 2.539(5) y
Eu1 N1 3_765 2.680(5) y
Eu1 N1 2_645 2.680(5) y
Eu1 N1 . 2.680(5) y
Eu1 C5 3_765 3.154(6) ?
Eu1 C5 2_645 3.154(6) ?
Eu1 C5 . 3.154(6) ?
O1 C8 . 1.302(7) ?
O1 H1B . 0.89(14) ?
O2 N3 . 1.167(16) ?
N1 C1 . 1.330(8) ?
N1 C5 . 1.353(8) ?
N2 C6 . 1.285(7) ?
N2 C5 . 1.411(7) ?
N3 O2 2_645 1.167(16) ?
N3 O2 3_765 1.167(16) ?
C1 C2 . 1.395(10) ?
C1 H1A . 0.9300 ?
C2 C3 . 1.403(10) ?
C2 H2A . 0.9300 ?
C3 C4 . 1.361(9) ?
C3 H3A . 0.9300 ?
C4 C5 . 1.397(9) ?
C4 H4A . 0.9300 ?
C6 C7 . 1.430(8) ?
C6 H6A . 0.9300 ?
C7 C12 . 1.412(8) ?
C7 C8 . 1.420(8) ?
C8 C9 . 1.418(8) ?
C9 C10 . 1.372(9) ?
C9 H9A . 0.9300 ?
C10 C11 . 1.389(10) ?
C10 H10A . 0.9300 ?
C11 C12 . 1.365(9) ?
C11 H11A . 0.9300 ?
C12 H12A . 0.9300 ?

loop_
_geom_hbond_atom_site_label_D
_geom_hbond_atom_site_label_H
_geom_hbond_atom_site_label_A
_geom_hbond_site_symmetry_A
_geom_hbond_distance_DH
_geom_hbond_distance_HA
_geom_hbond_distance_DA
_geom_hbond_angle_DHA
O1 H1B N2 . 0.89(14) 2.09(14) 2.783(6) 134(11)
C12 H12A Cg1 15_545 0.93 2.88 3.788(9) 167
